data_7152940
loop_
_publ_author_name
'Kusukawa, Takahiro'
'Matsumoto, Kazuya'
'Nakamura, Hajime'
'Iizuka, Wataru'
'Toyama, Keisuke'
'Takeshita, Shota'

_publ_section_title
;
 Four-component assembly in the crystalline state driven by
 amidinium-carboxylate salt bridge formation from an aqueous solution.
;
_journal_issue 22
_journal_name_full 'Organic &amp; biomolecular chemistry'
_journal_page_first 3692
_journal_page_last 3698
_journal_paper_doi 10.1039/c3ob40309b
_journal_volume 11
_journal_year 2013
_chemical_formula_moiety 'C24 H30 N4 O8 '
_chemical_formula_sum 'C24 H30 N4 O8'
_chemical_formula_weight 502.52
_space_group_IT_number 2
_symmetry_cell_setting triclinic
_symmetry_Int_Tables_number 2
_symmetry_space_group_name_Hall '-P 1'
_symmetry_space_group_name_H-M 'P -1'
_cell_angle_alpha 103.393(9)
_cell_angle_beta 108.395(12)
_cell_angle_gamma 89.725(13)
_cell_formula_units_Z 2
_cell_length_a 11.677(3)
_cell_length_b 11.8984(14)
_cell_length_c 9.9909(12)
_cell_measurement_reflns_used 25
_cell_measurement_temperature 213.1
_cell_measurement_theta_max 29.0
_cell_measurement_theta_min 25.0
_cell_volume 1277.9(4)
_computing_cell_refinement WinAFC
_computing_data_collection WinAFC
_computing_data_reduction CrystalStructure
_computing_publication_material 'CrystalStructure 3.8'
_computing_structure_refinement SHELXL
_computing_structure_solution SIR2002
_diffrn_ambient_temperature 213
_diffrn_measured_fraction_theta_full 0.986
_diffrn_measured_fraction_theta_max 0.986
_diffrn_measurement_device_type 'Rigaku AFC7R'
_diffrn_measurement_method \w-2\q
_diffrn_radiation_type 'Cu K\a'
_diffrn_radiation_wavelength 1.54178
_diffrn_reflns_av_R_equivalents 0.043
_diffrn_reflns_limit_h_max 13
_diffrn_reflns_limit_h_min -13
_diffrn_reflns_limit_k_max 13
_diffrn_reflns_limit_k_min -14
_diffrn_reflns_limit_l_max 11
_diffrn_reflns_limit_l_min -8
_diffrn_reflns_number 6152
_diffrn_reflns_theta_full 66.75
_diffrn_reflns_theta_max 66.75
_diffrn_standards_decay_% -1.90
_diffrn_standards_interval_count 0
_diffrn_standards_number 3
_exptl_absorpt_coefficient_mu 0.832
_exptl_absorpt_correction_T_max 0.847
_exptl_absorpt_correction_T_min 0.791
_exptl_absorpt_correction_type psi-scan
_exptl_absorpt_process_details '(North, Phillips & Mathews, 1968)'
_exptl_crystal_colour colorless
_exptl_crystal_density_diffrn 1.306
_exptl_crystal_density_method 'not measured'
_exptl_crystal_description prismatic
_exptl_crystal_F_000 532.00
_exptl_crystal_size_max 0.40
_exptl_crystal_size_mid 0.20
_exptl_crystal_size_min 0.20
_refine_diff_density_max 0.99
_refine_diff_density_min -0.78
_refine_ls_extinction_method none
_refine_ls_goodness_of_fit_ref 1.065
_refine_ls_hydrogen_treatment refall
_refine_ls_number_parameters 366
_refine_ls_number_reflns 4465
_refine_ls_R_factor_gt 0.0631
_refine_ls_shift/su_max 0.0000
_refine_ls_structure_factor_coef Fsqd
_refine_ls_weighting_details 'w = 1/[\s^2^(Fo^2^)+(0.0977P)^2^+1.0174P] where P=(Fo^2^+2Fc^2^)/3'
_refine_ls_weighting_scheme calc
_refine_ls_wR_factor_ref 0.2094
_reflns_number_gt 3016
_reflns_number_total 4465
_reflns_threshold_expression F^2^>2.0\s(F^2^)
_cod_data_source_file c3ob40309b.txt
_cod_data_source_block '_kusu043'
_cod_original_cell_volume 1277.9(3)
_cod_original_formula_sum 'C24 H30 N4 O8 '
_cod_database_code 7152940

loop_
_symmetry_equiv_pos_site_id
_symmetry_equiv_pos_as_xyz
1 +X,+Y,+Z
2 -X,-Y,-Z

loop_
_atom_site_label
_atom_site_type_symbol
_atom_site_fract_x
_atom_site_fract_y
_atom_site_fract_z
_atom_site_U_iso_or_equiv
_atom_site_adp_type
_atom_site_occupancy
_atom_site_symmetry_multiplicity
_atom_site_calc_flag
_atom_site_refinement_flags
O(1) O 0.6692(2) 0.3566(2) 0.6002(3) 0.0562(6) Uani 1.00 1 d .
O(2) O 0.6270(2) 0.5198(2) 0.7277(3) 0.0598(7) Uani 1.00 1 d .
O(3) O 1.2597(2) 0.5984(2) 0.7767(2) 0.0509(6) Uani 1.00 1 d .
O(4) O 1.2359(2) 0.7243(2) 0.9641(2) 0.0608(7) Uani 1.00 1 d .
O(5) O 0.5805(3) 0.0069(2) 0.3070(3) 0.0919(10) Uani 1.00 1 d .
O(6) O 0.3652(6) 0.0181(2) 0.4020(4) 0.171(2) Uani 1.00 1 d .
O(7) O 0.3009(2) -0.2154(2) 0.6439(3) 0.0680(7) Uani 1.00 1 d .
O(8) O 0.2460(3) -0.1819(2) 0.2441(3) 0.0678(8) Uani 1.00 1 d .
N(1) N 0.4909(2) 0.3249(2) 1.1146(3) 0.0543(8) Uani 1.00 1 d .
N(2) N 0.5271(2) 0.1724(2) 0.9527(3) 0.0541(8) Uani 1.00 1 d .
N(3) N 0.3818(2) 0.4310(2) 0.6244(3) 0.0452(6) Uani 1.00 1 d .
N(4) N 0.4283(2) 0.2614(2) 0.4991(3) 0.0515(7) Uani 1.00 1 d .
C(1) C 0.3285(2) 0.1788(2) 0.9783(3) 0.0384(7) Uani 1.00 1 d .
C(2) C 0.3053(3) 0.1035(3) 1.0552(3) 0.0515(8) Uani 1.00 1 d .
C(3) C 0.1889(3) 0.0557(3) 1.0200(4) 0.0557(9) Uani 1.00 1 d .
C(4) C 0.0968(3) 0.0825(2) 0.9080(4) 0.0499(8) Uani 1.00 1 d .
C(5) C -0.0025(3) 0.1680(2) 0.4418(4) 0.0500(8) Uani 1.00 1 d .
C(6) C 0.0401(3) 0.1853(2) 0.3338(3) 0.0531(9) Uani 1.00 1 d .
C(7) C 0.1557(3) 0.2358(2) 0.3687(3) 0.0459(7) Uani 1.00 1 d .
C(8) C 0.2268(2) 0.2713(2) 0.5147(3) 0.0375(6) Uani 1.00 1 d .
C(9) C 0.2576(2) 0.2918(2) 0.7839(3) 0.0419(7) Uani 1.00 1 d .
C(10) C 0.0217(2) 0.1873(3) 0.7070(4) 0.0517(8) Uani 1.00 1 d .
C(11) C 0.2369(2) 0.2072(2) 0.8660(3) 0.0384(6) Uani 1.00 1 d .
C(12) C 0.1190(2) 0.1573(2) 0.8299(3) 0.0408(7) Uani 1.00 1 d .
C(13) C 0.1845(2) 0.2559(2) 0.6245(3) 0.0382(6) Uani 1.00 1 d .
C(14) C 0.0675(2) 0.2029(2) 0.5871(3) 0.0446(7) Uani 1.00 1 d .
C(15) C 0.4553(2) 0.2281(2) 1.0167(3) 0.0390(6) Uani 1.00 1 d .
C(16) C 0.3513(2) 0.3239(2) 0.5476(3) 0.0392(7) Uani 1.00 1 d .
C(17) C 0.8306(2) 0.4998(2) 0.7338(3) 0.0394(7) Uani 1.00 1 d .
C(18) C 0.9023(2) 0.4602(2) 0.6479(3) 0.0431(7) Uani 1.00 1 d .
C(19) C 1.0209(2) 0.5043(2) 0.6888(3) 0.0408(7) Uani 1.00 1 d .
C(20) C 1.0714(2) 0.5874(2) 0.8183(3) 0.0363(6) Uani 1.00 1 d .
C(21) C 1.0004(2) 0.6250(2) 0.9066(3) 0.0420(7) Uani 1.00 1 d .
C(22) C 0.8811(3) 0.5819(2) 0.8644(3) 0.0443(7) Uani 1.00 1 d .
C(23) C 0.6992(3) 0.4560(2) 0.6845(3) 0.0453(7) Uani 1.00 1 d .
C(24) C 1.1989(2) 0.6395(2) 0.8569(3) 0.0384(6) Uani 1.00 1 d .
H(1) H 0.3682 0.0850 1.1308 0.062 Uiso 1.00 1 c R
H(2) H 0.1723 0.0050 1.0721 0.067 Uiso 1.00 1 c R
H(3) H 0.0178 0.0495 0.8846 0.060 Uiso 1.00 1 c R
H(4) H -0.0804 0.1318 0.4166 0.060 Uiso 1.00 1 c R
H(5) H -0.0095 0.1629 0.2361 0.064 Uiso 1.00 1 c R
H(6) H 0.1859 0.2460 0.2952 0.055 Uiso 1.00 1 c R
H(7) H 0.3437 0.2982 0.7942 0.050 Uiso 1.00 1 c R
H(8) H 0.2357 0.3683 0.8264 0.050 Uiso 1.00 1 c R
H(9) H -0.0118 0.2590 0.7441 0.062 Uiso 1.00 1 c R
H(10) H -0.0438 0.1256 0.6674 0.062 Uiso 1.00 1 c R
H(11) H 0.8700 0.4029 0.5610 0.052 Uiso 1.00 1 c R
H(12) H 1.0678 0.4778 0.6284 0.049 Uiso 1.00 1 c R
H(13) H 1.0338 0.6800 0.9955 0.050 Uiso 1.00 1 c R
H(14) H 0.8338 0.6085 0.9244 0.053 Uiso 1.00 1 c R
H(15) H 0.445(4) 0.367(4) 1.155(4) 0.079(14) Uiso 1.00 1 c .
H(16) H 0.581(4) 0.354(3) 1.154(4) 0.080(13) Uiso 1.00 1 c .
H(17) H 0.493(4) 0.113(4) 0.873(5) 0.087(15) Uiso 1.00 1 c .
H(18) H 0.608(3) 0.202(3) 0.975(4) 0.056(10) Uiso 1.00 1 c .
H(19) H 0.326(3) 0.477(3) 0.652(3) 0.050(9) Uiso 1.00 1 c .
H(20) H 0.473(4) 0.464(4) 0.656(5) 0.085(14) Uiso 1.00 1 c .
H(21) H 0.414(4) 0.187(4) 0.460(4) 0.073(13) Uiso 1.00 1 c .
H(22) H 0.519(4) 0.301(4) 0.535(5) 0.085(14) Uiso 1.00 1 c .
H(23) H 0.242(4) -0.213(4) 0.159(5) 0.076(14) Uiso 1.00 1 c .
H(24) H 0.297(8) -0.221(8) 0.300(10) 0.20(4) Uiso 1.00 1 c .

loop_
_atom_site_aniso_label
_atom_site_aniso_U_11
_atom_site_aniso_U_22
_atom_site_aniso_U_33
_atom_site_aniso_U_12
_atom_site_aniso_U_13
_atom_site_aniso_U_23
O(1) 0.0421(13) 0.0409(12) 0.0776(17) -0.0084(10) 0.0243(12) -0.0083(11)
O(2) 0.0388(13) 0.0503(13) 0.0813(18) -0.0017(10) 0.0258(12) -0.0102(12)
O(3) 0.0338(11) 0.0558(13) 0.0520(13) -0.0053(10) 0.0146(10) -0.0092(10)
O(4) 0.0409(13) 0.0668(16) 0.0572(15) -0.0131(11) 0.0158(11) -0.0188(12)
O(5) 0.112(2) 0.074(2) 0.0664(18) -0.0326(18) 0.0221(18) -0.0191(15)
O(6) 0.324(7) 0.0418(18) 0.085(2) -0.017(2) -0.011(3) 0.0044(17)
O(7) 0.0646(17) 0.0670(17) 0.0693(17) -0.0071(13) 0.0224(14) 0.0088(13)
O(8) 0.079(2) 0.0573(16) 0.0583(17) -0.0077(14) 0.0251(15) -0.0075(14)
N(1) 0.0315(15) 0.0515(17) 0.0608(18) -0.0026(12) 0.0105(13) -0.0171(14)
N(2) 0.0341(15) 0.0563(18) 0.0555(17) -0.0087(13) 0.0128(13) -0.0158(14)
N(3) 0.0405(15) 0.0359(13) 0.0541(16) -0.0031(12) 0.0172(13) -0.0017(11)
N(4) 0.0421(16) 0.0359(15) 0.072(2) -0.0026(12) 0.0243(14) -0.0034(13)
C(1) 0.0323(15) 0.0395(15) 0.0382(15) -0.0005(12) 0.0108(12) 0.0000(12)
C(2) 0.0474(19) 0.056(2) 0.0502(19) 0.0023(16) 0.0136(16) 0.0147(16)
C(3) 0.055(2) 0.058(2) 0.060(2) -0.0028(17) 0.0211(18) 0.0209(17)
C(4) 0.0417(18) 0.0445(18) 0.064(2) -0.0060(14) 0.0224(16) 0.0054(15)
C(5) 0.0319(16) 0.0459(18) 0.058(2) -0.0032(13) -0.0012(15) 0.0067(15)
C(6) 0.0453(19) 0.0457(18) 0.0468(19) -0.0010(15) -0.0080(15) 0.0017(14)
C(7) 0.0442(18) 0.0412(16) 0.0442(17) 0.0041(14) 0.0072(14) 0.0049(13)
C(8) 0.0312(15) 0.0308(14) 0.0438(16) 0.0020(11) 0.0070(12) 0.0032(12)
C(9) 0.0290(15) 0.0466(17) 0.0439(17) -0.0110(12) 0.0050(13) 0.0082(13)
C(10) 0.0296(16) 0.060(2) 0.062(2) -0.0054(14) 0.0107(15) 0.0138(17)
C(11) 0.0330(15) 0.0364(15) 0.0397(15) -0.0028(12) 0.0099(12) -0.0001(12)
C(12) 0.0291(15) 0.0403(15) 0.0491(17) -0.0040(12) 0.0125(13) 0.0031(13)
C(13) 0.0276(14) 0.0350(14) 0.0443(16) -0.0005(11) 0.0041(12) 0.0053(12)
C(14) 0.0294(15) 0.0428(17) 0.0519(19) -0.0017(13) 0.0025(13) 0.0074(14)
C(15) 0.0309(15) 0.0413(15) 0.0360(15) 0.0019(12) 0.0037(12) 0.0025(12)
C(16) 0.0395(17) 0.0331(14) 0.0420(16) -0.0007(12) 0.0114(13) 0.0056(12)
C(17) 0.0340(16) 0.0356(15) 0.0474(17) 0.0015(12) 0.0131(13) 0.0082(13)
C(18) 0.0352(16) 0.0387(16) 0.0466(17) -0.0023(13) 0.0109(13) -0.0034(13)
C(19) 0.0326(15) 0.0426(16) 0.0430(16) 0.0026(12) 0.0140(13) 0.0001(13)
C(20) 0.0313(15) 0.0369(15) 0.0382(15) 0.0031(12) 0.0082(12) 0.0084(12)
C(21) 0.0366(16) 0.0451(16) 0.0371(15) -0.0020(13) 0.0084(13) 0.0011(12)
C(22) 0.0419(17) 0.0475(17) 0.0454(17) 0.0020(14) 0.0215(14) 0.0045(13)
C(23) 0.0394(17) 0.0402(16) 0.0558(19) -0.0016(13) 0.0200(15) 0.0039(14)
C(24) 0.0312(15) 0.0406(15) 0.0373(15) 0.0014(12) 0.0069(12) 0.0034(12)

loop_
_atom_type_symbol
_atom_type_description
_atom_type_scat_dispersion_real
_atom_type_scat_dispersion_imag
_atom_type_scat_source
C C 0.018 0.009
;
International Tables for Crystallography
(1992, Vol. C, Tables 4.2.6.8 and 6.1.1.4)
;
H H 0.000 0.000
;
International Tables for Crystallography
(1992, Vol. C, Table 6.1.1.4)
;
N N 0.031 0.018
;
International Tables for Crystallography
(1992, Vol. C, Tables 4.2.6.8 and 6.1.1.4)
;
O O 0.049 0.032
;
International Tables for Crystallography
(1992, Vol. C, Tables 4.2.6.8 and 6.1.1.4)
;

loop_
_geom_angle_atom_site_label_1
_geom_angle_atom_site_label_2
_geom_angle_atom_site_label_3
_geom_angle
_geom_angle_publ_flag
C(2) C(1) C(11) 121.3(3) yes
C(2) C(1) C(15) 118.6(2) yes
C(11) C(1) C(15) 120.1(3) yes
C(1) C(2) C(3) 119.5(3) yes
C(2) C(3) C(4) 120.0(4) yes
C(3) C(4) C(12) 121.0(3) yes
C(6) C(5) C(14) 121.1(3) yes
C(5) C(6) C(7) 120.2(3) yes
C(6) C(7) C(8) 119.0(3) yes
C(7) C(8) C(13) 121.4(2) yes
C(7) C(8) C(16) 117.4(3) yes
C(13) C(8) C(16) 121.3(2) yes
C(11) C(9) C(13) 112.2(2) yes
C(12) C(10) C(14) 112.4(2) yes
C(1) C(11) C(9) 122.9(2) yes
C(1) C(11) C(12) 118.8(3) yes
C(9) C(11) C(12) 118.2(2) yes
C(4) C(12) C(10) 122.5(2) yes
C(4) C(12) C(11) 119.3(2) yes
C(10) C(12) C(11) 118.2(3) yes
C(8) C(13) C(9) 123.6(2) yes
C(8) C(13) C(14) 118.9(2) yes
C(9) C(13) C(14) 117.4(3) yes
C(5) C(14) C(10) 122.0(3) yes
C(5) C(14) C(13) 119.3(3) yes
C(10) C(14) C(13) 118.7(2) yes
N(1) C(15) N(2) 121.9(3) yes
N(1) C(15) C(1) 118.8(3) yes
N(2) C(15) C(1) 119.3(2) yes
N(3) C(16) N(4) 121.1(3) yes
N(3) C(16) C(8) 120.1(3) yes
N(4) C(16) C(8) 118.8(2) yes
C(18) C(17) C(22) 118.9(2) yes
C(18) C(17) C(23) 120.4(2) yes
C(22) C(17) C(23) 120.7(3) yes
C(17) C(18) C(19) 120.7(2) yes
C(18) C(19) C(20) 120.7(3) yes
C(19) C(20) C(21) 118.7(2) yes
C(19) C(20) C(24) 119.8(3) yes
C(21) C(20) C(24) 121.4(2) yes
C(20) C(21) C(22) 120.5(2) yes
C(17) C(22) C(21) 120.5(3) yes
O(1) C(23) O(2) 123.9(3) yes
O(1) C(23) C(17) 117.5(3) yes
O(2) C(23) C(17) 118.6(2) yes
O(3) C(24) O(4) 123.6(3) yes
O(3) C(24) C(20) 118.2(2) yes
O(4) C(24) C(20) 118.1(3) yes
H(23) O(8) H(24) 107(7) no
C(15) N(1) H(15) 125(2) no
C(15) N(1) H(16) 120(2) no
H(15) N(1) H(16) 115(3) no
C(15) N(2) H(17) 118(3) no
C(15) N(2) H(18) 121(2) no
H(17) N(2) H(18) 120(4) no
C(16) N(3) H(19) 121(2) no
C(16) N(3) H(20) 119(2) no
H(19) N(3) H(20) 120(3) no
C(16) N(4) H(21) 123(3) no
C(16) N(4) H(22) 115(2) no
H(21) N(4) H(22) 120(4) no
C(1) C(2) H(1) 120.3 no
C(3) C(2) H(1) 120.3 no
C(2) C(3) H(2) 120.0 no
C(4) C(3) H(2) 120.0 no
C(3) C(4) H(3) 119.5 no
C(12) C(4) H(3) 119.5 no
C(6) C(5) H(4) 119.4 no
C(14) C(5) H(4) 119.4 no
C(5) C(6) H(5) 119.9 no
C(7) C(6) H(5) 119.9 no
C(6) C(7) H(6) 120.5 no
C(8) C(7) H(6) 120.5 no
C(11) C(9) H(7) 109.2 no
C(11) C(9) H(8) 109.2 no
C(13) C(9) H(7) 109.2 no
C(13) C(9) H(8) 109.2 no
H(7) C(9) H(8) 107.9 no
C(12) C(10) H(9) 109.1 no
C(12) C(10) H(10) 109.1 no
C(14) C(10) H(9) 109.1 no
C(14) C(10) H(10) 109.1 no
H(9) C(10) H(10) 107.9 no
C(17) C(18) H(11) 119.7 no
C(19) C(18) H(11) 119.7 no
C(18) C(19) H(12) 119.6 no
C(20) C(19) H(12) 119.6 no
C(20) C(21) H(13) 119.8 no
C(22) C(21) H(13) 119.8 no
C(17) C(22) H(14) 119.7 no
C(21) C(22) H(14) 119.7 no

loop_
_geom_bond_atom_site_label_1
_geom_bond_atom_site_label_2
_geom_bond_distance
_geom_bond_publ_flag
O(1) C(23) 1.260(3) yes
O(2) C(23) 1.243(4) yes
O(3) C(24) 1.249(4) yes
O(4) C(24) 1.251(3) yes
N(1) C(15) 1.297(3) yes
N(2) C(15) 1.298(4) yes
N(3) C(16) 1.311(3) yes
N(4) C(16) 1.303(4) yes
C(1) C(2) 1.386(5) yes
C(1) C(11) 1.389(4) yes
C(1) C(15) 1.493(4) yes
C(2) C(3) 1.380(5) yes
C(3) C(4) 1.383(5) yes
C(4) C(12) 1.385(5) yes
C(5) C(6) 1.378(6) yes
C(5) C(14) 1.387(4) yes
C(6) C(7) 1.386(5) yes
C(7) C(8) 1.396(4) yes
C(8) C(13) 1.385(5) yes
C(8) C(16) 1.492(4) yes
C(9) C(11) 1.501(5) yes
C(9) C(13) 1.510(4) yes
C(10) C(12) 1.498(4) yes
C(10) C(14) 1.504(6) yes
C(11) C(12) 1.405(4) yes
C(13) C(14) 1.407(4) yes
C(17) C(18) 1.387(5) yes
C(17) C(22) 1.391(3) yes
C(17) C(23) 1.510(4) yes
C(18) C(19) 1.381(4) yes
C(19) C(20) 1.390(3) yes
C(20) C(21) 1.393(5) yes
C(20) C(24) 1.511(4) yes
C(21) C(22) 1.385(4) yes
O(8) H(23) 0.83(5) no
O(8) H(24) 0.89(10) no
N(1) H(15) 0.86(5) no
N(1) H(16) 1.03(4) no
N(2) H(17) 0.92(4) no
N(2) H(18) 0.95(4) no
N(3) H(19) 0.92(4) no
N(3) H(20) 1.06(5) no
N(4) H(21) 0.87(4) no
N(4) H(22) 1.08(5) no
C(2) H(1) 0.940 no
C(3) H(2) 0.940 no
C(4) H(3) 0.940 no
C(5) H(4) 0.940 no
C(6) H(5) 0.940 no
C(7) H(6) 0.940 no
C(9) H(7) 0.980 no
C(9) H(8) 0.980 no
C(10) H(9) 0.980 no
C(10) H(10) 0.980 no
C(18) H(11) 0.940 no
C(19) H(12) 0.940 no
C(21) H(13) 0.940 no
C(22) H(14) 0.940 no
